data_4101714
loop_
_publ_author_name
'Turner, Dayna L.'
'Vaid, Thomas P.'
'Stephens, Peter W.'
'Stone, Kevin H.'
'DiPasquale, Antonio G.'
'Rheingold, Arnold L.'

_publ_section_title
;
 Semiconducting lead-sulfur-organic network solids.
;
_journal_issue 1
_journal_name_full 'Journal of the American Chemical Society'
_journal_page_first 14
_journal_page_last 15
_journal_paper_doi 10.1021/ja0770983
_journal_volume 130
_journal_year 2008
_chemical_formula_sum 'C22 H20 N4 Pb3 S6'
_chemical_formula_weight 1154.35
_chemical_name_common DLT3_258
_chemical_name_systematic
;
 ?
;
_space_group.centring_type P

_space_group_IT_number 144
_space_group.IT_number 144

_symmetry_cell_setting trigonal
_symmetry_space_group_name_Hall 'P 31'
_symmetry_space_group_name_H-M 'P 31'
_atom_sites_solution_hydrogens geom
_atom_sites_solution_primary Patterson
_atom_sites_solution_secondary difmap
_audit_creation_method SHELXL-97
_cell_angle_alpha 90.00
_cell_angle_beta 90.00
_cell_angle_gamma 120.00
_cell_formula_units_Z 3
_cell_length_a 9.5123(4)
_cell_length_b 9.5123(4)
_cell_length_c 26.472(3)
_cell_measurement_reflns_used 7613
_cell_measurement_temperature 100(2)
_cell_measurement_theta_max 28.04
_cell_measurement_theta_min 2.47
_cell_volume 2074.4(3)
_computing_cell_refinement 'Bruker SMART'
_computing_data_collection 'Bruker SMART'
_computing_data_reduction 'Bruker SAINT'
_computing_molecular_graphics ORTEP-32
_computing_publication_material WinGX
_computing_structure_refinement SHELXL-97
_computing_structure_solution DIRDIF-99
_diffrn_ambient_temperature 100(2)
_diffrn_measured_fraction_theta_full 1.000
_diffrn_measured_fraction_theta_max 0.938
_diffrn_measurement_device_type 'CCD area detector'
_diffrn_measurement_method 'phi and omega scans'
_diffrn_radiation_monochromator graphite
_diffrn_radiation_source 'fine-focus sealed tube'
_diffrn_radiation_type MoK\a
_diffrn_radiation_wavelength 0.71073
_diffrn_reflns_av_R_equivalents 0.0573
_diffrn_reflns_av_sigmaI/netI 0.0736
_diffrn_reflns_limit_h_max 12
_diffrn_reflns_limit_h_min -12
_diffrn_reflns_limit_k_max 12
_diffrn_reflns_limit_k_min -12
_diffrn_reflns_limit_l_max 34
_diffrn_reflns_limit_l_min -34
_diffrn_reflns_number 15736
_diffrn_reflns_theta_full 25.00
_diffrn_reflns_theta_max 28.29
_diffrn_reflns_theta_min 2.31
_exptl_absorpt_coefficient_mu 18.690
_exptl_absorpt_correction_T_max 0.2247
_exptl_absorpt_correction_T_min 0.0413
_exptl_absorpt_correction_type numerical
_exptl_absorpt_process_details SADABS
_exptl_crystal_colour orange
_exptl_crystal_density_diffrn 2.772
_exptl_crystal_density_method 'not measured'
_exptl_crystal_description plate
_exptl_crystal_F_000 1566
_exptl_crystal_size_max 0.20
_exptl_crystal_size_mid 0.20
_exptl_crystal_size_min 0.08
_refine_diff_density_max 1.323
_refine_diff_density_min -1.519
_refine_diff_density_rms 0.278
_refine_ls_abs_structure_details 'Flack H D (1983), Acta Cryst. A39, 876-881'
_refine_ls_abs_structure_Flack 0.580(7)
_refine_ls_extinction_method none
_refine_ls_goodness_of_fit_ref 1.033
_refine_ls_hydrogen_treatment constr
_refine_ls_matrix_type full
_refine_ls_number_parameters 196
_refine_ls_number_reflns 6221
_refine_ls_number_restraints 1
_refine_ls_restrained_S_all 1.033
_refine_ls_R_factor_all 0.0511
_refine_ls_R_factor_gt 0.0350
_refine_ls_shift/su_max 0.001
_refine_ls_shift/su_mean 0.000
_refine_ls_structure_factor_coef Fsqd
_refine_ls_weighting_details 'calc w=1/[\s^2^(Fo^2^)+(0.0028P)^2^+0.0000P] where P=(Fo^2^+2Fc^2^)/3'
_refine_ls_weighting_scheme calc
_refine_ls_wR_factor_gt 0.0573
_refine_ls_wR_factor_ref 0.0613
_reflns_number_gt 5312
_reflns_number_total 6221
_reflns_threshold_expression >2sigma(I)
_cod_data_source_file ja0770983-file006.cif
_cod_data_source_block vaid12
_cod_depositor_comments
;
The following automatic conversions were performed:

'_symmetry_cell_setting' value 'Trigonal' changed to 'trigonal'
according to the built-in table from CIF Core dictionary named
'cif_core.dic' version 2.4.1 from 2010-06-29.

Automatic conversion script
Id: cif_fix_values 1673 2011-04-08 12:14:43Z adriana 

The following automatic conversions were performed:

'_space_group.centring_type' value 'primitive' was replaced with the
value 'P' as specified in the replacement file
'/home/antanas/src/cod-tools/trunk/data/replacement-values/replacement_values.lst'.

Automatic conversion script
Id: cif_fix_values 5642 2017-10-24 12:04:52Z antanas 
;
_cod_original_sg_symbol_H-M P3(1)
_cod_database_code 4101714

loop_
_symmetry_equiv_pos_as_xyz
'x, y, z'
'-y, x-y, z+1/3'
'-x+y, -x, z+2/3'

loop_
_atom_site_label
_atom_site_type_symbol
_atom_site_fract_x
_atom_site_fract_y
_atom_site_fract_z
_atom_site_U_iso_or_equiv
_atom_site_adp_type
_atom_site_occupancy
_atom_site_symmetry_multiplicity
_atom_site_calc_flag
_atom_site_refinement_flags
_atom_site_disorder_assembly
_atom_site_disorder_group
C1 C 0.8110(11) -0.1528(11) 0.2440(4) 0.015(2) Uiso 1 1 d . A .
C2 C 0.6670(11) -0.1914(10) 0.2168(4) 0.012(2) Uiso 1 1 d . . .
H2 H 0.5704 -0.2165 0.2345 0.014 Uiso 1 1 calc R . .
C3 C 0.6678(11) -0.1922(11) 0.1640(4) 0.013(2) Uiso 1 1 d . . .
H3 H 0.5711 -0.2161 0.1465 0.016 Uiso 1 1 calc R . .
C4 C 0.8042(11) -0.1596(11) 0.1363(4) 0.015(2) Uiso 1 1 d . . .
C5 C 0.9443(11) -0.1280(11) 0.1635(4) 0.012(2) Uiso 1 1 d . . .
H5 H 1.0395 -0.1073 0.1457 0.015 Uiso 1 1 calc R . .
C6 C 0.9453(11) -0.1269(11) 0.2156(4) 0.016(2) Uiso 1 1 d . . .
H6 H 1.0410 -0.1077 0.2327 0.019 Uiso 1 1 calc R . .
C7 C 0.597(2) -0.035(2) 0.4466(7) 0.011(5) Uiso 0.54(3) 1 d P A 1
H7A H 0.5365 -0.1055 0.4756 0.013 Uiso 0.54(3) 1 calc PR A 1
H7B H 0.6185 0.0761 0.4536 0.013 Uiso 0.54(3) 1 calc PR A 1
C8 C 0.755(2) -0.035(2) 0.4388(8) 0.015(5) Uiso 0.54(3) 1 d P A 1
H8A H 0.7329 -0.1417 0.4262 0.018 Uiso 0.54(3) 1 calc PR A 1
H8B H 0.8147 -0.0122 0.4711 0.018 Uiso 0.54(3) 1 calc PR A 1
C7A C 0.616(3) -0.108(3) 0.4406(9) 0.020(6) Uiso 0.46(3) 1 d P A 2
H7A1 H 0.5575 -0.1437 0.4732 0.024 Uiso 0.46(3) 1 calc PR A 2
H7A2 H 0.6483 -0.1871 0.4301 0.024 Uiso 0.46(3) 1 calc PR A 2
C8A C 0.764(3) 0.057(3) 0.4465(10) 0.025(7) Uiso 0.46(3) 1 d P A 2
H8A1 H 0.7307 0.1389 0.4540 0.031 Uiso 0.46(3) 1 calc PR A 2
H8A2 H 0.8309 0.0563 0.4749 0.031 Uiso 0.46(3) 1 calc PR A 2
C9 C 0.8757(10) 0.3477(10) 0.2176(4) 0.012(2) Uiso 1 1 d . A .
C10 C 0.8760(11) 0.2424(11) 0.1813(4) 0.011(2) Uiso 1 1 d . . .
H10 H 0.9137 0.1703 0.1904 0.013 Uiso 1 1 calc R . .
C11 C 0.8241(11) 0.2391(11) 0.1332(4) 0.012(2) Uiso 1 1 d . . .
H11 H 0.8285 0.1669 0.1093 0.015 Uiso 1 1 calc R . .
C12 C 0.7640(10) 0.3413(10) 0.1185(4) 0.0091(19) Uiso 1 1 d . . .
C13 C 0.7611(11) 0.4448(12) 0.1548(4) 0.017(2) Uiso 1 1 d . . .
H13 H 0.7217 0.5155 0.1458 0.021 Uiso 1 1 calc R . .
C14 C 0.8130(11) 0.4482(11) 0.2028(4) 0.015(2) Uiso 1 1 d . . .
H14 H 0.8069 0.5193 0.2268 0.018 Uiso 1 1 calc R . .
C15 C 1.1620(11) 0.4903(11) 0.4505(4) 0.012(2) Uiso 1 1 d . A .
C16 C 1.0182(11) 0.4332(11) 0.4787(4) 0.015(2) Uiso 1 1 d . . .
H16 H 0.9187 0.3983 0.4613 0.018 Uiso 1 1 calc R . .
C17 C 1.0173(11) 0.4263(11) 0.5310(4) 0.013(2) Uiso 1 1 d . . .
H17 H 0.9175 0.3877 0.5485 0.016 Uiso 1 1 calc R . .
C18 C 1.1602(11) 0.4749(11) 0.5588(4) 0.014(2) Uiso 1 1 d . . .
C19 C 1.3050(10) 0.5355(10) 0.5308(4) 0.0083(19) Uiso 1 1 d . . .
H19 H 1.4054 0.5753 0.5481 0.010 Uiso 1 1 calc R . .
C20 C 1.3032(11) 0.5378(11) 0.4791(4) 0.015(2) Uiso 1 1 d . . .
H20 H 1.4026 0.5735 0.4616 0.018 Uiso 1 1 calc R . .
C21 C 1.4533(11) 0.4043(11) 0.2612(4) 0.015(2) Uiso 1 1 d . . .
H21A H 1.5340 0.3687 0.2661 0.018 Uiso 1 1 calc R . .
H21B H 1.4835 0.4732 0.2306 0.018 Uiso 1 1 calc R . .
C22 C 1.2860(12) 0.2582(12) 0.2547(4) 0.019(2) Uiso 1 1 d . . .
H22A H 1.2068 0.2945 0.2480 0.023 Uiso 1 1 calc R . .
H22B H 1.2858 0.1933 0.2255 0.023 Uiso 1 1 calc R . .
N1 N 0.5028(11) -0.0977(11) 0.3999(4) 0.030(2) Uiso 1 1 d . . .
N2 N 0.8553(10) 0.0984(10) 0.4000(3) 0.020(2) Uiso 1 1 d . . .
N3 N 1.4529(10) 0.4987(9) 0.3059(3) 0.0192(19) Uiso 1 1 d . . .
N4 N 1.2377(10) 0.1566(10) 0.3008(3) 0.0178(19) Uiso 1 1 d . . .
Pb1 Pb 0.68151(4) 0.04671(4) 0.323732(15) 0.01337(9) Uani 1 1 d . A .
Pb2 Pb 1.00421(4) 0.62973(4) 0.337564(14) 0.01198(9) Uani 1 1 d . A .
Pb3 Pb 1.34498(4) 0.30417(4) 0.381114(13) 0.01169(9) Uani 1 1 d . A .
S1 S 0.8165(3) -0.1468(3) 0.31000(10) 0.0153(5) Uani 1 1 d . . .
S2 S 0.9546(3) 0.3569(3) 0.27949(10) 0.0134(5) Uani 1 1 d . . .
S3 S 1.3124(3) 0.8409(3) 0.29189(10) 0.0177(6) Uani 1 1 d . . .
S4 S 1.1677(3) 0.4967(3) 0.38474(10) 0.0169(6) Uani 1 1 d . . .
S5 S 1.1578(3) -0.0414(3) 0.40293(11) 0.0191(6) Uani 1 1 d . . .
S6 S 1.6620(3) 0.3600(3) 0.38779(10) 0.0148(5) Uani 1 1 d . . .

loop_
_atom_site_aniso_label
_atom_site_aniso_U_11
_atom_site_aniso_U_22
_atom_site_aniso_U_33
_atom_site_aniso_U_23
_atom_site_aniso_U_13
_atom_site_aniso_U_12
Pb1 0.01133(19) 0.01226(18) 0.0154(2) 0.00151(17) 0.00015(17) 0.00506(16)
Pb2 0.01010(18) 0.01255(19) 0.0130(2) 0.00037(17) -0.00035(15) 0.00541(16)
Pb3 0.00957(18) 0.01199(19) 0.0126(2) -0.00075(16) 0.00019(15) 0.00471(15)
S1 0.0190(13) 0.0207(13) 0.0072(13) 0.0026(11) 0.0002(11) 0.0107(11)
S2 0.0155(12) 0.0121(12) 0.0105(14) 0.0013(10) 0.0005(10) 0.0053(10)
S3 0.0138(12) 0.0253(14) 0.0073(14) 0.0007(11) 0.0001(11) 0.0047(11)
S4 0.0224(13) 0.0274(14) 0.0086(14) 0.0009(11) -0.0003(11) 0.0183(12)
S5 0.0242(14) 0.0139(12) 0.0119(15) -0.0014(11) 0.0003(11) 0.0041(11)
S6 0.0130(12) 0.0199(13) 0.0138(15) -0.0002(11) -0.0003(10) 0.0099(10)

loop_
_atom_type_symbol
_atom_type_description
_atom_type_scat_dispersion_real
_atom_type_scat_dispersion_imag
_atom_type_scat_source
C C 0.0033 0.0016 'International Tables Vol C Tables 4.2.6.8 and 6.1.1.4'
H H 0.0000 0.0000 'International Tables Vol C Tables 4.2.6.8 and 6.1.1.4'
N N 0.0061 0.0033 'International Tables Vol C Tables 4.2.6.8 and 6.1.1.4'
Pb Pb -3.3944 10.1111 'International Tables Vol C Tables 4.2.6.8 and 6.1.1.4'
S S 0.1246 0.1234 'International Tables Vol C Tables 4.2.6.8 and 6.1.1.4'

loop_
_geom_angle_atom_site_label_1
_geom_angle_atom_site_label_2
_geom_angle_atom_site_label_3
_geom_angle
_geom_angle_site_symmetry_1
_geom_angle_site_symmetry_3
_geom_angle_publ_flag
C6 C1 C2 116.8(9) . . ?
C6 C1 S1 121.6(8) . . ?
C2 C1 S1 121.5(7) . . ?
C3 C2 C1 120.0(9) . . ?
C3 C2 H2 120.0 . . ?
C1 C2 H2 120.0 . . ?
C4 C3 C2 122.4(9) . . ?
C4 C3 H3 118.8 . . ?
C2 C3 H3 118.8 . . ?
C3 C4 C5 117.2(10) . . ?
C3 C4 S5 120.8(8) . 3_764 ?
C5 C4 S5 121.9(8) . 3_764 ?
C6 C5 C4 121.0(9) . . ?
C6 C5 H5 119.5 . . ?
C4 C5 H5 119.5 . . ?
C5 C6 C1 122.4(9) . . ?
C5 C6 H6 118.8 . . ?
C1 C6 H6 118.8 . . ?
N1 C7 C8 106.8(16) . . ?
N1 C7 H7A 110.4 . . ?
C8 C7 H7A 110.4 . . ?
N1 C7 H7B 110.4 . . ?
C8 C7 H7B 110.4 . . ?
H7A C7 H7B 108.6 . . ?
C7 C8 N2 107.5(15) . . ?
C7 C8 H8A 110.2 . . ?
N2 C8 H8A 110.2 . . ?
C7 C8 H8B 110.2 . . ?
N2 C8 H8B 110.2 . . ?
H8A C8 H8B 108.5 . . ?
C8A C7A N1 108.9(19) . . ?
C8A C7A H7A1 109.9 . . ?
N1 C7A H7A1 109.9 . . ?
C8A C7A H7A2 109.9 . . ?
N1 C7A H7A2 109.9 . . ?
H7A1 C7A H7A2 108.3 . . ?
N2 C8A C7A 108(2) . . ?
N2 C8A H8A1 110.0 . . ?
C7A C8A H8A1 110.0 . . ?
N2 C8A H8A2 110.0 . . ?
C7A C8A H8A2 110.0 . . ?
H8A1 C8A H8A2 108.4 . . ?
C10 C9 C14 116.7(9) . . ?
C10 C9 S2 121.1(7) . . ?
C14 C9 S2 122.1(7) . . ?
C11 C10 C9 122.2(9) . . ?
C11 C10 H10 118.9 . . ?
C9 C10 H10 118.9 . . ?
C10 C11 C12 120.7(9) . . ?
C10 C11 H11 119.6 . . ?
C12 C11 H11 119.6 . . ?
C13 C12 C11 117.3(9) . . ?
C13 C12 S6 122.3(7) . 3_774 ?
C11 C12 S6 120.4(7) . 3_774 ?
C14 C13 C12 122.0(9) . . ?
C14 C13 H13 119.0 . . ?
C12 C13 H13 119.0 . . ?
C13 C14 C9 121.0(9) . . ?
C13 C14 H14 119.5 . . ?
C9 C14 H14 119.5 . . ?
C20 C15 C16 115.3(9) . . ?
C20 C15 S4 121.3(7) . . ?
C16 C15 S4 123.4(7) . . ?
C17 C16 C15 122.0(9) . . ?
C17 C16 H16 119.0 . . ?
C15 C16 H16 119.0 . . ?
C16 C17 C18 121.7(9) . . ?
C16 C17 H17 119.2 . . ?
C18 C17 H17 119.2 . . ?
C17 C18 C19 116.6(9) . . ?
C17 C18 S3 121.4(7) . 2_755 ?
C19 C18 S3 121.9(7) . 2_755 ?
C20 C19 C18 120.9(8) . . ?
C20 C19 H19 119.5 . . ?
C18 C19 H19 119.5 . . ?
C19 C20 C15 123.4(9) . . ?
C19 C20 H20 118.3 . . ?
C15 C20 H20 118.3 . . ?
N3 C21 C22 109.1(8) . . ?
N3 C21 H21A 109.9 . . ?
C22 C21 H21A 109.9 . . ?
N3 C21 H21B 109.9 . . ?
C22 C21 H21B 109.9 . . ?
H21A C21 H21B 108.3 . . ?
N4 C22 C21 110.4(9) . . ?
N4 C22 H22A 109.6 . . ?
C21 C22 H22A 109.6 . . ?
N4 C22 H22B 109.6 . . ?
C21 C22 H22B 109.6 . . ?
H22A C22 H22B 108.1 . . ?
C7 N1 C7A 30.9(9) . . ?
C7 N1 Pb1 109.9(8) . . ?
C7A N1 Pb1 106.6(10) . . ?
C8A N2 C8 33.4(11) . . ?
C8A N2 Pb1 112.6(11) . . ?
C8 N2 Pb1 107.5(8) . . ?
C21 N3 Pb3 107.7(6) . . ?
C22 N4 Pb3 115.7(6) . . ?
N2 Pb1 N1 70.4(3) . . ?
N2 Pb1 S1 75.7(2) . . ?
N1 Pb1 S1 98.8(2) . . ?
N2 Pb1 S2 87.7(2) . . ?
N1 Pb1 S2 147.9(2) . . ?
S1 Pb1 S2 98.12(7) . . ?
S4 Pb2 S2 72.51(7) . . ?
S4 Pb2 S3 84.16(8) . . ?
S2 Pb2 S3 93.23(7) . . ?
N4 Pb3 N3 69.1(3) . . ?
N4 Pb3 S6 105.22(19) . . ?
N3 Pb3 S6 84.66(19) . . ?
N4 Pb3 S5 71.5(2) . . ?
N3 Pb3 S5 140.3(2) . . ?
S6 Pb3 S5 101.25(7) . . ?
N4 Pb3 S4 99.97(19) . . ?
N3 Pb3 S4 74.49(18) . . ?
S6 Pb3 S4 138.81(7) . . ?
S5 Pb3 S4 117.56(7) . . ?
C1 S1 Pb1 97.9(3) . . ?
C9 S2 Pb2 114.5(3) . . ?
C9 S2 Pb1 99.9(3) . . ?
Pb2 S2 Pb1 110.50(8) . . ?
C18 S3 Pb2 115.4(3) 3_774 . ?
C15 S4 Pb2 117.1(3) . . ?
C15 S4 Pb3 91.5(3) . . ?
Pb2 S4 Pb3 150.79(10) . . ?
C4 S5 Pb3 100.1(3) 2_645 . ?
C12 S6 Pb3 85.8(3) 2_755 . ?

loop_
_geom_bond_atom_site_label_1
_geom_bond_atom_site_label_2
_geom_bond_distance
_geom_bond_site_symmetry_2
_geom_bond_publ_flag
C1 C6 1.393(13) . ?
C1 C2 1.424(13) . ?
C1 S1 1.749(11) . ?
C2 C3 1.398(14) . ?
C2 H2 0.9500 . ?
C3 C4 1.384(13) . ?
C3 H3 0.9500 . ?
C4 C5 1.409(13) . ?
C4 S5 1.765(11) 3_764 ?
C5 C6 1.379(14) . ?
C5 H5 0.9500 . ?
C6 H6 0.9500 . ?
C7 N1 1.47(2) . ?
C7 C8 1.51(3) . ?
C7 H7A 0.9900 . ?
C7 H7B 0.9900 . ?
C8 N2 1.54(2) . ?
C8 H8A 0.9900 . ?
C8 H8B 0.9900 . ?
C7A C8A 1.50(4) . ?
C7A N1 1.56(2) . ?
C7A H7A1 0.9900 . ?
C7A H7A2 0.9900 . ?
C8A N2 1.45(3) . ?
C8A H8A1 0.9900 . ?
C8A H8A2 0.9900 . ?
C9 C10 1.389(13) . ?
C9 C14 1.413(12) . ?
C9 S2 1.785(10) . ?
C10 C11 1.362(13) . ?
C10 H10 0.9500 . ?
C11 C12 1.407(12) . ?
C11 H11 0.9500 . ?
C12 C13 1.385(13) . ?
C12 S6 1.803(10) 3_774 ?
C13 C14 1.358(14) . ?
C13 H13 0.9500 . ?
C14 H14 0.9500 . ?
C15 C20 1.405(13) . ?
C15 C16 1.407(13) . ?
C15 S4 1.741(10) . ?
C16 C17 1.388(13) . ?
C16 H16 0.9500 . ?
C17 C18 1.405(13) . ?
C17 H17 0.9500 . ?
C18 C19 1.408(12) . ?
C18 S3 1.759(10) 2_755 ?
C19 C20 1.371(13) . ?
C19 H19 0.9500 . ?
C20 H20 0.9500 . ?
C21 N3 1.486(12) . ?
C21 C22 1.511(13) . ?
C21 H21A 0.9900 . ?
C21 H21B 0.9900 . ?
C22 N4 1.480(13) . ?
C22 H22A 0.9900 . ?
C22 H22B 0.9900 . ?
N1 Pb1 2.551(10) . ?
N2 Pb1 2.497(9) . ?
N3 Pb3 2.558(9) . ?
N4 Pb3 2.469(9) . ?
Pb1 S1 2.744(2) . ?
Pb1 S2 3.027(2) . ?
Pb2 S4 2.747(2) . ?
Pb2 S2 2.845(2) . ?
Pb2 S3 2.864(2) . ?
Pb3 S6 2.794(2) . ?
Pb3 S5 2.908(2) . ?
Pb3 S4 3.049(2) . ?
S3 C18 1.759(10) 3_774 ?
S5 C4 1.765(11) 2_645 ?
S6 C12 1.803(10) 2_755 ?
